data_4073970
loop_
_publ_author_name
'Lavoie, Nathalie'
'Ong, Tiow-Gan'
'Gorelsky, Serge I.'
'Korobkov, Ilia'
'Yap, Glenn P. A.'
'Richeson, Darrin S.'

_publ_section_title
;
 Bis(imido) W(VI) Complexes Chelated by N,N&#x2032;-Disubstituted
 1,8-Diamidonaphthalene: An Analysis of Bonding, Isocyanate Insertion, and
 Al-Me Transfer
;
_journal_issue 26
_journal_name_full Organometallics
_journal_page_first 6586
_journal_paper_doi 10.1021/om700763v
_journal_volume 26
_journal_year 2007
_chemical_formula_sum 'C27 H47 Al N4 W'
_chemical_formula_weight 638.52
_chemical_name_systematic
; 
 ? 
;
_space_group_IT_number 14
_symmetry_cell_setting monoclinic
_symmetry_space_group_name_Hall '-P 2ybc'
_symmetry_space_group_name_H-M 'P 1 21/c 1'
_atom_sites_solution_hydrogens geom
_atom_sites_solution_primary direct
_atom_sites_solution_secondary difmap
_audit_creation_method SHELXL-97
_cell_angle_alpha 90.00
_cell_angle_beta 101.544(7)
_cell_angle_gamma 90.00
_cell_formula_units_Z 4
_cell_length_a 9.248(4)
_cell_length_b 21.027(9)
_cell_length_c 15.445(7)
_cell_measurement_reflns_used 307
_cell_measurement_temperature 200(2)
_cell_measurement_theta_max 26.42
_cell_measurement_theta_min 1.94
_cell_volume 2943(2)
_computing_cell_refinement 'SMART, Bruker (2000)'
_computing_data_collection 'SMART, Bruker (2000)'
_computing_data_reduction 'XPREP, Bruker (2000)'
_computing_molecular_graphics 'SHELXTL, Bruker (2000)'
_computing_publication_material 'SHELXTL, Bruker (2000)'
_computing_structure_refinement 'SHELXL-97 (Sheldrick, 1997)'
_computing_structure_solution 'SHELXS-97 (Sheldrick, 1990)'
_diffrn_ambient_temperature 200(2)
_diffrn_measured_fraction_theta_full 0.989
_diffrn_measured_fraction_theta_max 0.989
_diffrn_measurement_device_type 'CCD area detector'
_diffrn_measurement_method 'phi and omega scans'
_diffrn_radiation_monochromator graphite
_diffrn_radiation_source 'fine-focus sealed tube'
_diffrn_radiation_type MoK\a
_diffrn_radiation_wavelength 0.71073
_diffrn_reflns_av_R_equivalents 0.0299
_diffrn_reflns_av_sigmaI/netI 0.0265
_diffrn_reflns_limit_h_max 11
_diffrn_reflns_limit_h_min -11
_diffrn_reflns_limit_k_max 26
_diffrn_reflns_limit_k_min -26
_diffrn_reflns_limit_l_max 19
_diffrn_reflns_limit_l_min -19
_diffrn_reflns_number 24180
_diffrn_reflns_theta_full 26.42
_diffrn_reflns_theta_max 26.42
_diffrn_reflns_theta_min 1.94
_diffrn_standards_decay_% <1
_exptl_absorpt_coefficient_mu 3.976
_exptl_absorpt_correction_T_max 0.5036
_exptl_absorpt_correction_T_min 0.2992
_exptl_absorpt_correction_type multi-scan
_exptl_absorpt_process_details 'SADABS, Bruker (2000)'
_exptl_crystal_colour yellow
_exptl_crystal_density_diffrn 1.441
_exptl_crystal_density_meas ?
_exptl_crystal_density_method 'not measured'
_exptl_crystal_description block
_exptl_crystal_F_000 1296
_exptl_crystal_size_max 0.40
_exptl_crystal_size_mid 0.20
_exptl_crystal_size_min 0.20
_refine_diff_density_max 2.003
_refine_diff_density_min -0.830
_refine_diff_density_rms 0.131
_refine_ls_extinction_method none
_refine_ls_goodness_of_fit_ref 1.015
_refine_ls_hydrogen_treatment constr
_refine_ls_matrix_type full
_refine_ls_number_parameters 298
_refine_ls_number_reflns 5990
_refine_ls_number_restraints 0
_refine_ls_restrained_S_all 1.015
_refine_ls_R_factor_all 0.0433
_refine_ls_R_factor_gt 0.0339
_refine_ls_shift/su_max 0.001
_refine_ls_shift/su_mean 0.001
_refine_ls_structure_factor_coef Fsqd
_refine_ls_weighting_details 'calc w=1/[\s^2^(Fo^2^)+(0.0645P)^2^+16.2249P] where P=(Fo^2^+2Fc^2^)/3'
_refine_ls_weighting_scheme calc
_refine_ls_wR_factor_gt 0.1043
_refine_ls_wR_factor_ref 0.1127
_reflns_number_gt 5144
_reflns_number_total 5990
_reflns_threshold_expression >2sigma(I)
_cod_data_source_file om700763v-file003.cif
_cod_data_source_block dr41
_cod_depositor_comments
;
The following automatic conversions were performed:

'_symmetry_cell_setting' value 'Monoclinic' changed to 'monoclinic'
according to /home/saulius/struct/CIF-dictionaries/cif_core.dic
dictionary named 'cif_core.dic' version 2.4.1 from 2010-06-29.

Automatic conversion script
Id: cif_fix_values 1715 2011-07-08 13:25:40Z adriana 

The following automatic conversions were performed:

'_exptl_crystal_density_meas' value 'n/a' was changed to '?' - the
value is perceived as not measured.

Automatic conversion script
Id: cif_fix_values 3008 2015-01-20 13:52:24Z robertas 
;
_cod_original_cell_volume 2942(2)
_cod_original_sg_symbol_H-M P2(1)/c
_cod_database_code 4073970

loop_
_symmetry_equiv_pos_as_xyz
'x, y, z'
'-x, y+1/2, -z+1/2'
'-x, -y, -z'
'x, -y-1/2, z-1/2'

loop_
_atom_site_label
_atom_site_type_symbol
_atom_site_fract_x
_atom_site_fract_y
_atom_site_fract_z
_atom_site_U_iso_or_equiv
_atom_site_adp_type
_atom_site_occupancy
_atom_site_symmetry_multiplicity
_atom_site_calc_flag
_atom_site_refinement_flags
W1 W 0.20217(2) 0.420609(10) 0.234820(14) 0.02334(9) Uani 1 1 d .
Al1 Al 0.40267(19) 0.33763(9) 0.13198(11) 0.0285(4) Uani 1 1 d .
N1 N 0.3132(5) 0.3259(2) 0.2367(3) 0.0247(9) Uani 1 1 d .
N2 N 0.2287(5) 0.3908(2) 0.0914(3) 0.0272(10) Uani 1 1 d .
N3 N 0.3273(5) 0.4836(2) 0.2627(3) 0.0301(10) Uani 1 1 d .
N4 N 0.1135(5) 0.4049(2) 0.3221(3) 0.0295(10) Uani 1 1 d .
C1 C 0.1858(7) 0.2856(3) 0.2095(4) 0.0295(12) Uani 1 1 d .
C2 C 0.1596(8) 0.2324(4) 0.2574(5) 0.0450(16) Uani 1 1 d .
H2A H 0.2308 0.2210 0.3084 0.054 Uiso 1 1 calc R
C3 C 0.0333(10) 0.1951(4) 0.2341(5) 0.056(2) Uani 1 1 d .
H3A H 0.0214 0.1581 0.2673 0.067 Uiso 1 1 calc R
C4 C -0.0734(9) 0.2119(4) 0.1631(5) 0.0514(19) Uani 1 1 d .
H4A H -0.1630 0.1884 0.1500 0.062 Uiso 1 1 calc R
C5 C -0.0521(7) 0.2635(3) 0.1094(4) 0.0354(13) Uani 1 1 d .
C6 C -0.1600(7) 0.2774(4) 0.0341(5) 0.0431(16) Uani 1 1 d .
H6A H -0.2492 0.2536 0.0225 0.052 Uiso 1 1 calc R
C7 C -0.1385(8) 0.3244(4) -0.0224(5) 0.0480(17) Uani 1 1 d .
H7A H -0.2117 0.3327 -0.0737 0.058 Uiso 1 1 calc R
C8 C -0.0089(7) 0.3605(3) -0.0053(4) 0.0373(14) Uani 1 1 d .
H8A H 0.0047 0.3927 -0.0461 0.045 Uiso 1 1 calc R
C9 C 0.1004(6) 0.3509(3) 0.0692(4) 0.0283(12) Uani 1 1 d .
C10 C 0.0810(6) 0.3010(3) 0.1296(4) 0.0292(12) Uani 1 1 d .
C11 C 0.4114(7) 0.3066(3) 0.3226(4) 0.0307(12) Uani 1 1 d .
H11A H 0.3465 0.2931 0.3639 0.037 Uiso 1 1 calc R
C12 C 0.5078(8) 0.2488(3) 0.3082(5) 0.0431(16) Uani 1 1 d .
H12A H 0.4442 0.2142 0.2800 0.065 Uiso 1 1 calc R
H12B H 0.5643 0.2343 0.3654 0.065 Uiso 1 1 calc R
H12C H 0.5760 0.2613 0.2701 0.065 Uiso 1 1 calc R
C13 C 0.5093(7) 0.3605(3) 0.3667(4) 0.0366(14) Uani 1 1 d .
H13A H 0.4476 0.3968 0.3756 0.055 Uiso 1 1 calc R
H13B H 0.5775 0.3733 0.3288 0.055 Uiso 1 1 calc R
H13C H 0.5657 0.3461 0.4239 0.055 Uiso 1 1 calc R
C14 C 0.2400(7) 0.4394(3) 0.0217(4) 0.0360(14) Uani 1 1 d .
H14A H 0.1385 0.4564 -0.0011 0.043 Uiso 1 1 calc R
C15 C 0.2923(9) 0.4083(4) -0.0562(5) 0.0477(17) Uani 1 1 d .
H15A H 0.2279 0.3723 -0.0779 0.072 Uiso 1 1 calc R
H15B H 0.3938 0.3932 -0.0368 0.072 Uiso 1 1 calc R
H15C H 0.2887 0.4396 -0.1037 0.072 Uiso 1 1 calc R
C16 C 0.3382(8) 0.4953(3) 0.0557(5) 0.0429(16) Uani 1 1 d .
H16A H 0.3035 0.5151 0.1053 0.064 Uiso 1 1 calc R
H16B H 0.3347 0.5266 0.0082 0.064 Uiso 1 1 calc R
H16C H 0.4399 0.4805 0.0756 0.064 Uiso 1 1 calc R
C17 C 0.5945(7) 0.3809(4) 0.1553(5) 0.0426(16) Uani 1 1 d .
H17A H 0.5877 0.4198 0.1892 0.064 Uiso 1 1 calc R
H17B H 0.6222 0.3919 0.0992 0.064 Uiso 1 1 calc R
H17C H 0.6693 0.3527 0.1893 0.064 Uiso 1 1 calc R
C18 C 0.3991(8) 0.2583(4) 0.0636(5) 0.0469(17) Uani 1 1 d .
H18A H 0.3004 0.2394 0.0547 0.070 Uiso 1 1 calc R
H18B H 0.4715 0.2283 0.0960 0.070 Uiso 1 1 calc R
H18C H 0.4237 0.2676 0.0061 0.070 Uiso 1 1 calc R
C19 C 0.0158(7) 0.4740(3) 0.1621(4) 0.0390(14) Uani 1 1 d .
H19A H -0.0328 0.4967 0.2037 0.058 Uiso 1 1 calc R
H19B H -0.0545 0.4447 0.1266 0.058 Uiso 1 1 calc R
H19C H 0.0507 0.5047 0.1230 0.058 Uiso 1 1 calc R
C20 C 0.3900(7) 0.5390(3) 0.3138(5) 0.0374(14) Uani 1 1 d .
C21 C 0.5578(8) 0.5351(4) 0.3294(8) 0.071(3) Uani 1 1 d .
H21A H 0.5916 0.4972 0.3647 0.106 Uiso 1 1 calc R
H21B H 0.6008 0.5732 0.3611 0.106 Uiso 1 1 calc R
H21C H 0.5888 0.5324 0.2724 0.106 Uiso 1 1 calc R
C22 C 0.3354(10) 0.5976(3) 0.2597(5) 0.0506(18) Uani 1 1 d .
H22A H 0.3711 0.5967 0.2041 0.076 Uiso 1 1 calc R
H22B H 0.3725 0.6358 0.2931 0.076 Uiso 1 1 calc R
H22C H 0.2272 0.5981 0.2469 0.076 Uiso 1 1 calc R
C23 C 0.3356(13) 0.5422(4) 0.3994(6) 0.067(3) Uani 1 1 d .
H23A H 0.3708 0.5049 0.4356 0.101 Uiso 1 1 calc R
H23B H 0.2274 0.5428 0.3868 0.101 Uiso 1 1 calc R
H23C H 0.3731 0.5809 0.4315 0.101 Uiso 1 1 calc R
C24 C 0.0301(7) 0.3947(4) 0.3920(4) 0.0404(15) Uani 1 1 d .
C25 C -0.0505(11) 0.3308(5) 0.3772(7) 0.075(3) Uani 1 1 d .
H25A H -0.1196 0.3313 0.3201 0.113 Uiso 1 1 calc R
H25B H -0.1051 0.3235 0.4246 0.113 Uiso 1 1 calc R
H25C H 0.0216 0.2966 0.3775 0.113 Uiso 1 1 calc R
C26 C 0.1374(10) 0.3959(5) 0.4812(5) 0.063(2) Uani 1 1 d .
H26A H 0.1864 0.4375 0.4896 0.095 Uiso 1 1 calc R
H26B H 0.2117 0.3625 0.4826 0.095 Uiso 1 1 calc R
H26C H 0.0830 0.3886 0.5286 0.095 Uiso 1 1 calc R
C27 C -0.0812(9) 0.4484(5) 0.3853(6) 0.060(2) Uani 1 1 d .
H27A H -0.0290 0.4891 0.3954 0.090 Uiso 1 1 calc R
H27B H -0.1419 0.4424 0.4299 0.090 Uiso 1 1 calc R
H27C H -0.1446 0.4483 0.3263 0.090 Uiso 1 1 calc R

loop_
_atom_site_aniso_label
_atom_site_aniso_U_11
_atom_site_aniso_U_22
_atom_site_aniso_U_33
_atom_site_aniso_U_23
_atom_site_aniso_U_13
_atom_site_aniso_U_12
W1 0.02446(13) 0.02344(14) 0.02116(13) 0.00046(8) 0.00225(8) 0.00189(8)
Al1 0.0301(9) 0.0308(9) 0.0249(8) -0.0019(7) 0.0063(7) 0.0002(7)
N1 0.027(2) 0.029(2) 0.017(2) 0.0017(18) 0.0023(17) 0.0014(18)
N2 0.029(2) 0.031(3) 0.021(2) 0.0007(19) 0.0024(18) -0.0068(19)
N3 0.028(2) 0.027(3) 0.034(3) -0.002(2) 0.003(2) 0.0007(19)
N4 0.029(2) 0.033(3) 0.025(2) 0.004(2) 0.0031(19) 0.009(2)
C1 0.036(3) 0.025(3) 0.028(3) 0.000(2) 0.007(2) 0.003(2)
C2 0.048(4) 0.041(4) 0.045(4) 0.009(3) 0.005(3) -0.014(3)
C3 0.068(5) 0.044(4) 0.054(5) 0.017(4) 0.010(4) -0.020(4)
C4 0.056(4) 0.050(4) 0.048(4) 0.001(3) 0.008(3) -0.025(4)
C5 0.035(3) 0.036(3) 0.037(3) -0.007(3) 0.010(3) -0.007(3)
C6 0.029(3) 0.047(4) 0.051(4) -0.012(3) 0.002(3) -0.012(3)
C7 0.043(4) 0.055(5) 0.039(4) -0.005(3) -0.007(3) -0.004(3)
C8 0.039(3) 0.039(4) 0.031(3) 0.004(3) 0.000(3) -0.003(3)
C9 0.033(3) 0.025(3) 0.026(3) -0.002(2) 0.005(2) -0.003(2)
C10 0.030(3) 0.033(3) 0.025(3) -0.001(2) 0.005(2) -0.002(2)
C11 0.034(3) 0.033(3) 0.023(3) 0.004(2) 0.001(2) 0.006(2)
C12 0.048(4) 0.041(4) 0.039(4) 0.003(3) 0.003(3) 0.017(3)
C13 0.037(3) 0.042(4) 0.026(3) -0.002(3) -0.005(2) 0.007(3)
C14 0.042(3) 0.037(3) 0.027(3) 0.011(3) 0.004(3) 0.002(3)
C15 0.061(5) 0.058(5) 0.025(3) 0.007(3) 0.011(3) -0.005(4)
C16 0.053(4) 0.039(4) 0.035(4) 0.006(3) 0.004(3) -0.011(3)
C17 0.032(3) 0.056(4) 0.040(4) -0.003(3) 0.007(3) -0.004(3)
C18 0.049(4) 0.045(4) 0.048(4) -0.014(3) 0.012(3) 0.001(3)
C19 0.035(3) 0.044(4) 0.035(3) 0.001(3) -0.001(3) 0.005(3)
C20 0.040(3) 0.026(3) 0.043(4) -0.004(3) 0.002(3) -0.004(3)
C21 0.037(4) 0.049(5) 0.117(8) -0.026(5) -0.008(4) -0.004(3)
C22 0.071(5) 0.025(3) 0.052(5) -0.003(3) 0.003(4) 0.005(3)
C23 0.117(8) 0.038(4) 0.047(5) -0.017(4) 0.017(5) -0.018(5)
C24 0.033(3) 0.056(4) 0.036(3) 0.005(3) 0.014(3) 0.010(3)
C25 0.066(6) 0.083(7) 0.088(7) 0.013(6) 0.045(5) -0.012(5)
C26 0.071(6) 0.089(7) 0.031(4) 0.013(4) 0.014(4) 0.023(5)
C27 0.050(4) 0.075(6) 0.062(5) 0.010(4) 0.027(4) 0.027(4)

loop_
_atom_type_symbol
_atom_type_description
_atom_type_scat_dispersion_real
_atom_type_scat_dispersion_imag
_atom_type_scat_source
C C 0.0033 0.0016 'International Tables Vol C Tables 4.2.6.8 and 6.1.1.4'
H H 0.0000 0.0000 'International Tables Vol C Tables 4.2.6.8 and 6.1.1.4'
N N 0.0061 0.0033 'International Tables Vol C Tables 4.2.6.8 and 6.1.1.4'
Al Al 0.0645 0.0514 'International Tables Vol C Tables 4.2.6.8 and 6.1.1.4'
W W -0.8490 6.8722 'International Tables Vol C Tables 4.2.6.8 and 6.1.1.4'

loop_
_geom_angle_atom_site_label_1
_geom_angle_atom_site_label_2
_geom_angle_atom_site_label_3
_geom_angle
N4 W1 N3 110.0(2)
N4 W1 C19 92.9(2)
N3 W1 C19 98.8(2)
N4 W1 N1 96.1(2)
N3 W1 N1 113.0(2)
C19 W1 N1 141.4(2)
N4 W1 N2 145.9(2)
N3 W1 N2 104.1(2)
C19 W1 N2 82.7(2)
N1 W1 N2 69.07(17)
N2 Al1 C18 112.8(3)
N2 Al1 C17 116.7(3)
C18 Al1 C17 114.1(3)
N2 Al1 N1 83.2(2)
C18 Al1 N1 111.6(3)
C17 Al1 N1 114.8(3)
C1 N1 C11 114.2(5)
C1 N1 Al1 106.6(4)
C11 N1 Al1 118.6(4)
C1 N1 W1 99.9(3)
C11 N1 W1 116.5(3)
Al1 N1 W1 98.3(2)
C9 N2 C14 113.5(5)
C9 N2 Al1 109.2(4)
C14 N2 Al1 116.5(4)
C9 N2 W1 98.2(3)
C14 N2 W1 121.8(4)
Al1 N2 W1 94.84(19)
C20 N3 W1 154.9(5)
C24 N4 W1 175.7(4)
C2 C1 N1 122.5(6)
C2 C1 C10 118.4(6)
N1 C1 C10 119.1(5)
C3 C2 C1 122.8(7)
C4 C3 C2 119.7(7)
C3 C4 C5 120.7(7)
C6 C5 C4 119.3(6)
C6 C5 C10 120.1(6)
C4 C5 C10 120.6(6)
C7 C6 C5 120.8(6)
C6 C7 C8 120.2(6)
C9 C8 C7 122.1(6)
C8 C9 N2 122.8(5)
C8 C9 C10 118.7(5)
N2 C9 C10 118.4(5)
C5 C10 C9 118.0(5)
C5 C10 C1 117.5(5)
C9 C10 C1 124.6(5)
N1 C11 C13 113.0(5)
N1 C11 C12 110.4(5)
C13 C11 C12 109.9(5)
N2 C14 C15 110.6(6)
N2 C14 C16 113.7(5)
C15 C14 C16 110.0(6)
N3 C20 C21 108.9(6)
N3 C20 C23 110.1(6)
C21 C20 C23 111.8(8)
N3 C20 C22 107.3(6)
C21 C20 C22 110.3(7)
C23 C20 C22 108.3(6)
N4 C24 C27 107.0(6)
N4 C24 C26 108.6(6)
C27 C24 C26 111.0(7)
N4 C24 C25 109.3(6)
C27 C24 C25 109.9(7)
C26 C24 C25 110.9(8)

loop_
_geom_bond_atom_site_label_1
_geom_bond_atom_site_label_2
_geom_bond_distance
W1 N4 1.744(5)
W1 N3 1.755(5)
W1 C19 2.172(6)
W1 N1 2.237(5)
W1 N2 2.361(5)
Al1 N2 1.957(5)
Al1 C18 1.971(7)
Al1 C17 1.962(7)
Al1 N1 1.974(5)
N1 C1 1.444(8)
N1 C11 1.507(7)
N2 C9 1.439(7)
N2 C14 1.503(8)
N3 C20 1.460(8)
N4 C24 1.462(8)
C1 C2 1.390(9)
C1 C10 1.445(8)
C2 C3 1.394(10)
C3 C4 1.366(11)
C4 C5 1.404(10)
C5 C6 1.403(10)
C5 C10 1.442(8)
C6 C7 1.360(11)
C7 C8 1.399(10)
C8 C9 1.386(8)
C9 C10 1.439(8)
C11 C13 1.523(9)
C11 C12 1.549(9)
C14 C15 1.529(10)
C14 C16 1.514(9)
C20 C21 1.524(10)
C20 C23 1.508(11)
C20 C22 1.517(10)
C24 C27 1.517(10)
C24 C26 1.529(11)
C24 C25 1.532(13)

loop_
_geom_torsion_atom_site_label_1
_geom_torsion_atom_site_label_2
_geom_torsion_atom_site_label_3
_geom_torsion_atom_site_label_4
_geom_torsion
N2 Al1 N1 C1 72.0(4)
C18 Al1 N1 C1 -39.9(4)
C17 Al1 N1 C1 -171.8(4)
N2 Al1 N1 C11 -157.5(4)
C18 Al1 N1 C11 90.6(5)
C17 Al1 N1 C11 -41.2(5)
N2 Al1 N1 W1 -31.08(19)
C18 Al1 N1 W1 -143.0(3)
C17 Al1 N1 W1 85.2(3)
N4 W1 N1 C1 66.7(4)
N3 W1 N1 C1 -178.5(3)
C19 W1 N1 C1 -35.8(5)
N2 W1 N1 C1 -81.6(3)
N4 W1 N1 C11 -56.9(4)
N3 W1 N1 C11 57.9(4)
C19 W1 N1 C11 -159.4(4)
N2 W1 N1 C11 154.9(4)
N4 W1 N1 Al1 175.3(2)
N3 W1 N1 Al1 -69.9(3)
C19 W1 N1 Al1 72.8(4)
N2 W1 N1 Al1 27.06(17)
C18 Al1 N2 C9 39.2(5)
C17 Al1 N2 C9 174.3(4)
N1 Al1 N2 C9 -71.4(4)
C18 Al1 N2 C14 -90.9(5)
C17 Al1 N2 C14 44.1(5)
N1 Al1 N2 C14 158.4(4)
C18 Al1 N2 W1 139.7(3)
C17 Al1 N2 W1 -85.3(3)
N1 Al1 N2 W1 29.06(18)
N4 W1 N2 C9 14.3(5)
N3 W1 N2 C9 -167.4(3)
C19 W1 N2 C9 -70.1(4)
N1 W1 N2 C9 83.1(4)
N4 W1 N2 C14 138.6(4)
N3 W1 N2 C14 -43.0(5)
C19 W1 N2 C14 54.2(5)
N1 W1 N2 C14 -152.6(5)
N4 W1 N2 Al1 -96.0(4)
N3 W1 N2 Al1 82.4(2)
C19 W1 N2 Al1 179.7(3)
N1 W1 N2 Al1 -27.10(18)
N4 W1 N3 C20 -17.8(11)
C19 W1 N3 C20 78.6(11)
N1 W1 N3 C20 -123.9(10)
N2 W1 N3 C20 163.2(10)
N3 W1 N4 C24 95(7)
C19 W1 N4 C24 -5(7)
N1 W1 N4 C24 -148(7)
N2 W1 N4 C24 -86(7)
C11 N1 C1 C2 -2.0(8)
Al1 N1 C1 C2 131.0(6)
W1 N1 C1 C2 -127.1(6)
C11 N1 C1 C10 177.9(5)
Al1 N1 C1 C10 -49.2(6)
W1 N1 C1 C10 52.7(5)
N1 C1 C2 C3 176.7(7)
C10 C1 C2 C3 -3.1(11)
C1 C2 C3 C4 -2.5(13)
C2 C3 C4 C5 5.0(13)
C3 C4 C5 C6 176.4(8)
C3 C4 C5 C10 -1.9(12)
C4 C5 C6 C7 -175.7(7)
C10 C5 C6 C7 2.6(10)
C5 C6 C7 C8 -1.2(11)
C6 C7 C8 C9 -0.9(11)
C7 C8 C9 N2 -174.9(6)
C7 C8 C9 C10 1.6(10)
C14 N2 C9 C8 -5.9(8)
Al1 N2 C9 C8 -137.7(5)
W1 N2 C9 C8 124.2(6)
C14 N2 C9 C10 177.6(5)
Al1 N2 C9 C10 45.8(6)
W1 N2 C9 C10 -52.3(5)
C6 C5 C10 C9 -1.8(9)
C4 C5 C10 C9 176.4(6)
C6 C5 C10 C1 178.1(6)
C4 C5 C10 C1 -3.7(9)
C8 C9 C10 C5 -0.2(9)
N2 C9 C10 C5 176.4(5)
C8 C9 C10 C1 179.9(6)
N2 C9 C10 C1 -3.5(9)
C2 C1 C10 C5 6.0(9)
N1 C1 C10 C5 -173.9(5)
C2 C1 C10 C9 -174.1(6)
N1 C1 C10 C9 6.1(9)
C1 N1 C11 C13 -159.0(5)
Al1 N1 C11 C13 74.0(6)
W1 N1 C11 C13 -43.1(6)
C1 N1 C11 C12 77.5(6)
Al1 N1 C11 C12 -49.5(6)
W1 N1 C11 C12 -166.7(4)
C9 N2 C14 C15 -76.4(7)
Al1 N2 C14 C15 51.7(6)
W1 N2 C14 C15 166.6(4)
C9 N2 C14 C16 159.2(6)
Al1 N2 C14 C16 -72.7(6)
W1 N2 C14 C16 42.3(7)
W1 N3 C20 C21 139.5(10)
W1 N3 C20 C23 16.6(14)
W1 N3 C20 C22 -101.1(11)
W1 N4 C24 C27 -19(7)
W1 N4 C24 C26 -139(7)
W1 N4 C24 C25 100(7)
